data_1531488
loop_
_publ_author_name
'Gurbanova, O.A.'
'Belokoneva, E.L.'
'Dimitrova, O.V.'
'Kurazhkovskaya, V.S.'

_publ_section_title
;
 Synthesis and crystal structure of new deficient bismuth
 oxoorthophosphate Bi2.76 O2 (P O3.64) (P O3.5) and its similarity to the
 anionic conductor gamma-(Bi2 O3)
;
_journal_name_full 'Zhurnal Neorganicheskoi Khimii'
_journal_page_first 1061
_journal_page_last 1065
_journal_volume 47
_journal_year 2002
_chemical_formula_sum 'Bi2.76 O9.14 P2'
_chemical_name_systematic 'Bi2.76 O2 (P O3.64) (P O3.5)'
_space_group_IT_number 2
_symmetry_space_group_name_Hall '-P 1'
_symmetry_space_group_name_H-M 'P -1'
_cell_angle_alpha 107
_cell_angle_beta 93.79
_cell_angle_gamma 112.28
_cell_formula_units_Z 2
_cell_length_a 6.935
_cell_length_b 7.547
_cell_length_c 9.221
_cell_volume 418.443
_citation_journal_id_ASTM ZNOKAQ
_cod_data_source_file Gurbanova_ZNOKAQ_2002_1771.cif
_cod_data_source_block Bi2.76O9.14P2
_cod_original_cell_volume 418.4433
_cod_database_code 1531488

loop_
_symmetry_equiv_pos_as_xyz
x,y,z
-x,-y,-z

loop_
_atom_site_label
_atom_site_type_symbol
_atom_site_fract_x
_atom_site_fract_y
_atom_site_fract_z
_atom_site_occupancy
_atom_site_U_iso_or_equiv
Bi1 Bi+3 0.3355 0.13 0.0091 0.9 0.0
Bi3 Bi+3 0.8107 0.3047 0.8255 0.9 0.0
O7 O-2 0.674 0.095 0.598 1 0.0
O9 O-2 0.117 0.249 0.774 0.75 0.0
P2 P+5 0.343 0.3969 0.7545 1 0.0
O3 O-2 0.52 0.383 0.852 1 0.0
O8 O-2 0.356 0.333 0.586 0.75 0.0
O10 O-2 0.55 0.029 0.865 1 0.0
O2 O-2 0.151 0.505 0.339 0.82 0.0
P1 P+5 0.048 0.2666 0.2619 1 0.0
O1 O-2 0.632 0.382 0.187 1 0.0
O5 O-2 0.214 0.18 0.261 1 0.0
O6 O-2 0.942 0.197 0.088 0.82 0.0
O4 O-2 0.887 0.168 0.353 1 0.0
Bi2 Bi+3 0.4341 0.7856 0.5838 0.75 0.0
Bi4 Bi+3 0.0319 -0.0006 0.4878 0.21 0.0
